data_2008906
loop_
_publ_author_name
'Zhang, Ya-Wen'
'Wang, Zhe-Ming'
'Jia, Jiang-Tao'
'Liao, Chun-Sheng'
'Yan, Chun-Hua'

_publ_section_title
;
 Ammonium diaqua(ethylenediaminetetraacetato)scandium(III) trihydrate
;
_journal_issue 9
_journal_name_full 'Acta Crystallographica Section C'
_journal_page_first 1418
_journal_page_last 1420
_journal_paper_doi 10.1107/S0108270199008057
_journal_volume 55
_journal_year 1999
_chemical_formula_moiety '(N1 H4) [Sc1 (C10 H12 N2 O8)(H2 O1)2)], 3H2 O1'
_chemical_formula_sum 'C10 H26 N3 O13 Sc'
_chemical_formula_weight 441.30
_chemical_name_systematic
;
Ammonium di-aquo ethylenediaminetetraacetate scandiumate trihydrate.
;
_space_group_IT_number 14
_symmetry_cell_setting monoclinic
_symmetry_space_group_name_Hall '-P 2ybc'
_symmetry_space_group_name_H-M 'P 1 21/c 1'
_cell_angle_alpha 90.00
_cell_angle_beta 106.314(6)
_cell_angle_gamma 90.00
_cell_formula_units_Z 4
_cell_length_a 12.6512(10)
_cell_length_b 8.7080(6)
_cell_length_c 17.0124(12)
_cell_measurement_reflns_used 25
_cell_measurement_temperature 293(2)
_cell_measurement_theta_max 13.41
_cell_measurement_theta_min 11.48
_cell_volume 1798.7(2)
_computing_cell_refinement 'CAD-4 ARGUS Software'
_computing_data_collection 'CAD-4 ARGUS Software (Nonius, 1996)'
_computing_data_reduction 'MolEN (Fair, 1990)'
_computing_molecular_graphics 'SHELXTL/PC (Sheldrick, 1990)'
_computing_publication_material SHELXL97
_computing_structure_refinement 'SHELXL97 (Sheldrick, 1997a)'
_computing_structure_solution 'SHELXS97 (Sheldrick, 1997b)'
_diffrn_ambient_temperature 293(2)
_diffrn_measured_fraction_theta_full 0.995
_diffrn_measured_fraction_theta_max 0.995
_diffrn_measurement_device_type 'Enraf-Nonius CAD-4 MACH3'
_diffrn_measurement_method \q/2\q
_diffrn_radiation_monochromator graphite
_diffrn_radiation_source 'fine-focus sealed tube'
_diffrn_radiation_type 'Mo K\a'
_diffrn_radiation_wavelength 0.71073
_diffrn_reflns_av_R_equivalents 0.072
_diffrn_reflns_av_sigmaI/netI 0.0245
_diffrn_reflns_limit_h_max 17
_diffrn_reflns_limit_h_min 0
_diffrn_reflns_limit_k_max 0
_diffrn_reflns_limit_k_min -11
_diffrn_reflns_limit_l_max 22
_diffrn_reflns_limit_l_min -23
_diffrn_reflns_number 4981
_diffrn_reflns_theta_full 29.06
_diffrn_reflns_theta_max 29.06
_diffrn_reflns_theta_min 1.68
_diffrn_standards_decay_% -0.2
_diffrn_standards_interval_time 60
_diffrn_standards_number 3
_exptl_absorpt_coefficient_mu 0.483
_exptl_absorpt_correction_T_max 1.000
_exptl_absorpt_correction_T_min 0.936
_exptl_absorpt_correction_type '\y scan'
_exptl_absorpt_process_details '(North et al., 1968)'
_exptl_crystal_colour colourless
_exptl_crystal_density_diffrn 1.630
_exptl_crystal_density_method 'not measured'
_exptl_crystal_description plate
_exptl_crystal_F_000 928
_exptl_crystal_size_max 0.40
_exptl_crystal_size_mid 0.40
_exptl_crystal_size_min 0.10
_refine_diff_density_max 0.894
_refine_diff_density_min -0.950
_refine_ls_extinction_coef 0.0068(16)
_refine_ls_extinction_method 'SHELXL97 (Sheldrick, 1997a)'
_refine_ls_goodness_of_fit_ref 1.085
_refine_ls_hydrogen_treatment constr
_refine_ls_matrix_type full
_refine_ls_number_parameters 301
_refine_ls_number_reflns 4782
_refine_ls_number_restraints 25
_refine_ls_restrained_S_all 1.084
_refine_ls_R_factor_all 0.055
_refine_ls_R_factor_gt 0.045
_refine_ls_shift/su_max 0.004
_refine_ls_shift/su_mean 0.000
_refine_ls_structure_factor_coef Fsqd
_refine_ls_weighting_details 'calc w = 1/[\s^2^(Fo^2^)+(0.0998P)^2^+0.9968P] where P = (Fo^2^+2Fc^2^)/3'
_refine_ls_weighting_scheme calc
_refine_ls_wR_factor_ref 0.152
_reflns_number_gt 4089
_reflns_number_total 4782
_reflns_threshold_expression I>2\s(I)
_cod_data_source_file gd1032.cif
_cod_data_source_block ScEDTA
_cod_original_sg_symbol_H-M 'P 21/c'
_cod_database_code 2008906

loop_
_symmetry_equiv_pos_as_xyz
'x, y, z'
'-x, y+1/2, -z+1/2'
'-x, -y, -z'
'x, -y-1/2, z-1/2'

loop_
_atom_site_label
_atom_site_fract_x
_atom_site_fract_y
_atom_site_fract_z
_atom_site_U_iso_or_equiv
_atom_site_adp_type
_atom_site_calc_flag
_atom_site_refinement_flags
_atom_site_occupancy
_atom_site_disorder_assembly
_atom_site_disorder_group
_atom_site_type_symbol
Sc1 0.37366(3) 0.09021(4) 0.154200(19) 0.01567(13) Uani d . 1 . . Sc
O1 0.36242(11) 0.31807(16) 0.19881(9) 0.0235(3) Uani d . 1 . . O
O2 0.31191(18) 0.5626(2) 0.17864(15) 0.0527(6) Uani d . 1 . . O
O3 0.40345(11) 0.12159(19) 0.03589(8) 0.0242(3) Uani d . 1 . . O
O4 0.33145(13) 0.0706(2) -0.09670(10) 0.0319(4) Uani d . 1 . . O
O5 0.40923(14) 0.0389(2) 0.40643(9) 0.0335(4) Uani d . 1 . . O
O6 0.42008(12) 0.00928(17) 0.27837(8) 0.0240(3) Uani d . 1 . . O
O7 0.27012(12) -0.09337(16) 0.09267(9) 0.0235(3) Uani d . 1 . . O
O8 0.11689(13) -0.2335(2) 0.06803(10) 0.0316(3) Uani d . 1 . . O
O9 0.54729(12) 0.19135(18) 0.18923(10) 0.0280(3) Uani d D 1 . . O
O10 0.49350(12) -0.10062(16) 0.15360(9) 0.0223(3) Uani d D 1 . . O
O11 -0.00105(18) 0.5572(3) 0.14293(14) 0.0496(5) Uani d D 1 . . O
O12 0.15513(16) -0.3180(3) -0.08047(12) 0.0423(4) Uani d D 1 . . O
O13 0.8672(2) 0.0725(3) 0.19425(15) 0.0609(7) Uani d D 1 . . O
N1 0.21902(13) 0.22462(19) 0.05895(9) 0.0199(3) Uani d . 1 . . N
N2 0.21295(13) 0.07621(19) 0.20807(10) 0.0199(3) Uani d . 1 . . N
N3 0.40323(17) 0.7293(3) 0.00133(13) 0.0338(4) Uani d D 1 . . N
C1 0.31145(17) 0.4296(3) 0.15539(14) 0.0281(4) Uani d . 1 . . C
C2 0.25048(19) 0.3881(2) 0.06755(14) 0.0288(4) Uani d . 1 . . C
H1 0.1847 0.4508 0.0496 0.035 Uiso calc R 1 . . H
H2 0.2971 0.4107 0.0324 0.035 Uiso calc R 1 . . H
C3 0.32420(16) 0.1176(2) -0.02951(11) 0.0217(4) Uani d . 1 . . C
C4 0.21180(16) 0.1695(3) -0.02413(11) 0.0248(4) Uani d . 1 . . C
H3 0.1846 0.2513 -0.0633 0.030 Uiso calc R 1 . . H
H4 0.1603 0.0845 -0.0378 0.030 Uiso calc R 1 . . H
C5 0.11285(15) 0.1984(3) 0.07796(12) 0.0251(4) Uani d . 1 . . C
H5 0.0810 0.1022 0.0536 0.030 Uiso calc R 1 . . H
H6 0.0619 0.2803 0.0542 0.030 Uiso calc R 1 . . H
C6 0.12901(16) 0.1931(3) 0.16949(12) 0.0249(4) Uani d . 1 . . C
H7 0.1525 0.2931 0.1930 0.030 Uiso calc R 1 . . H
H8 0.0597 0.1682 0.1804 0.030 Uiso calc R 1 . . H
C7 0.36919(17) 0.0459(2) 0.33125(11) 0.0220(4) Uani d . 1 . . C
C8 0.25235(17) 0.1029(2) 0.29698(12) 0.0238(4) Uani d . 1 . . C
H9 0.2046 0.0500 0.3238 0.029 Uiso calc R 1 . . H
H10 0.2494 0.2118 0.3080 0.029 Uiso calc R 1 . . H
C9 0.18449(16) -0.1424(2) 0.11045(12) 0.0225(4) Uani d . 1 . . C
C10 0.16877(18) -0.0814(3) 0.19028(13) 0.0267(4) Uani d . 1 . . C
H11 0.0909 -0.0813 0.1868 0.032 Uiso calc R 1 . . H
H12 0.2058 -0.1490 0.2348 0.032 Uiso calc R 1 . . H
H13 0.551(3) 0.2956(19) 0.198(2) 0.049(9) Uiso d D 1 . . H
H14 0.602(2) 0.145(3) 0.2327(16) 0.039(8) Uiso d D 1 . . H
H15 0.547(2) -0.077(4) 0.1272(18) 0.052(10) Uiso d D 1 . . H
H16 0.533(2) -0.137(4) 0.2057(13) 0.053(10) Uiso d D 1 . . H
H17 0.025(4) 0.632(4) 0.113(2) 0.082(14) Uiso d D 1 . . H
H18 0.046(4) 0.558(6) 0.1968(15) 0.105(19) Uiso d D 1 . . H
H19 0.103(2) -0.397(3) -0.099(2) 0.051(10) Uiso d D 1 . . H
H20 0.145(3) -0.284(5) -0.0304(17) 0.076(13) Uiso d D 1 . . H
H21 0.803(3) 0.014(5) 0.177(3) 0.096(16) Uiso d D 1 . . H
H22 0.860(4) 0.159(4) 0.160(3) 0.093(17) Uiso d D 1 . . H
H23 0.448(2) 0.660(3) 0.025(2) 0.093(17) Uiso d D 1 . . H
H24 0.378(3) 0.774(4) 0.0375(18) 0.082(14) Uiso d D 1 . . H
H25 0.349(2) 0.690(4) -0.0349(18) 0.078(14) Uiso d D 1 . . H
H26 0.435(2) 0.798(3) -0.0200(19) 0.056(11) Uiso d D 1 . . H

loop_
_atom_site_aniso_label
_atom_site_aniso_U_11
_atom_site_aniso_U_22
_atom_site_aniso_U_33
_atom_site_aniso_U_12
_atom_site_aniso_U_13
_atom_site_aniso_U_23
Sc1 0.01771(19) 0.0167(2) 0.01220(18) 0.00004(11) 0.00347(12) 0.00072(11)
O1 0.0242(6) 0.0215(7) 0.0217(6) -0.0010(5) 0.0014(5) -0.0002(5)
O2 0.0497(11) 0.0236(8) 0.0634(14) 0.0074(8) -0.0191(10) -0.0114(9)
O3 0.0210(6) 0.0348(8) 0.0169(6) 0.0010(6) 0.0056(5) 0.0039(6)
O4 0.0321(8) 0.0460(10) 0.0197(7) 0.0007(7) 0.0106(6) -0.0033(6)
O5 0.0434(9) 0.0403(9) 0.0137(6) -0.0001(7) 0.0027(6) 0.0040(6)
O6 0.0286(7) 0.0261(7) 0.0170(6) 0.0059(5) 0.0061(5) 0.0035(5)
O7 0.0240(7) 0.0248(7) 0.0225(7) -0.0035(5) 0.0080(5) -0.0039(5)
O8 0.0299(7) 0.0354(8) 0.0266(7) -0.0098(6) 0.0030(6) -0.0080(6)
O9 0.0237(7) 0.0225(7) 0.0344(8) -0.0019(5) 0.0026(6) -0.0015(6)
O10 0.0229(6) 0.0233(7) 0.0207(6) 0.0023(5) 0.0062(5) 0.0011(5)
O11 0.0492(11) 0.0521(12) 0.0457(11) -0.0165(10) 0.0103(9) -0.0002(10)
O12 0.0421(10) 0.0488(11) 0.0387(9) -0.0034(8) 0.0158(8) -0.0016(8)
O13 0.0556(13) 0.0757(17) 0.0424(12) -0.0215(12) -0.0011(10) 0.0071(11)
N1 0.0219(7) 0.0223(8) 0.0151(7) 0.0014(6) 0.0046(5) 0.0014(6)
N2 0.0217(7) 0.0231(8) 0.0151(7) -0.0017(6) 0.0054(6) -0.0021(6)
N3 0.0339(10) 0.0331(10) 0.0347(10) -0.0030(8) 0.0100(8) -0.0103(8)
C1 0.0229(9) 0.0241(10) 0.0321(11) 0.0004(7) -0.0008(8) -0.0010(8)
C2 0.0355(11) 0.0204(9) 0.0267(10) 0.0013(8) 0.0029(8) 0.0062(7)
C3 0.0243(9) 0.0249(9) 0.0165(8) -0.0017(7) 0.0065(7) 0.0037(7)
C4 0.0239(9) 0.0360(11) 0.0137(8) 0.0040(8) 0.0036(6) 0.0018(7)
C5 0.0182(8) 0.0384(11) 0.0176(8) 0.0049(7) 0.0033(6) 0.0014(8)
C6 0.0202(8) 0.0363(11) 0.0201(8) 0.0054(7) 0.0086(7) 0.0002(8)
C7 0.0313(9) 0.0201(9) 0.0139(8) -0.0011(7) 0.0052(7) 0.0022(6)
C8 0.0276(9) 0.0306(10) 0.0146(8) -0.0012(7) 0.0082(7) -0.0033(7)
C9 0.0230(8) 0.0237(9) 0.0188(8) -0.0012(7) 0.0027(7) 0.0007(7)
C10 0.0290(10) 0.0306(10) 0.0230(9) -0.0098(8) 0.0113(8) -0.0031(8)

loop_
_atom_type_symbol
_atom_type_description
_atom_type_scat_dispersion_real
_atom_type_scat_dispersion_imag
_atom_type_scat_source
C C 0.0033 0.0016 'International Tables Vol C Tables 4.2.6.8 and 6.1.1.4'
H H 0.0000 0.0000 'International Tables Vol C Tables 4.2.6.8 and 6.1.1.4'
N N 0.0061 0.0033 'International Tables Vol C Tables 4.2.6.8 and 6.1.1.4'
O O 0.0106 0.0060 'International Tables Vol C Tables 4.2.6.8 and 6.1.1.4'
Sc Sc 0.2519 0.3716 'International Tables Vol C Tables 4.2.6.8 and 6.1.1.4'

loop_
_geom_angle_atom_site_label_1
_geom_angle_atom_site_label_2
_geom_angle_atom_site_label_3
_geom_angle
_geom_angle_publ_flag
O1 Sc1 O7 140.44(6) y
O1 Sc1 O6 89.00(6) y
O7 Sc1 O6 101.33(6) y
O1 Sc1 O3 104.97(6) y
O7 Sc1 O3 83.24(6) y
O6 Sc1 O3 152.23(6) y
O1 Sc1 O10 142.81(5) y
O7 Sc1 O10 76.54(6) y
O6 Sc1 O10 76.33(5) y
O3 Sc1 O10 78.22(6) y
O1 Sc1 O9 72.86(6) y
O7 Sc1 O9 145.64(6) y
O6 Sc1 O9 83.84(6) y
O3 Sc1 O9 77.78(6) y
O10 Sc1 O9 71.72(6) y
O1 Sc1 N2 76.68(5) y
O7 Sc1 N2 71.88(5) y
O6 Sc1 N2 69.07(6) y
O3 Sc1 N2 136.97(5) y
O10 Sc1 N2 126.44(6) y
O9 Sc1 N2 139.25(6) y
O1 Sc1 N1 70.91(5) y
O7 Sc1 N1 76.66(6) y
O6 Sc1 N1 138.78(5) y
O3 Sc1 N1 68.99(5) y
O10 Sc1 N1 139.53(6) y
O9 Sc1 N1 121.15(6) y
N2 Sc1 N1 71.38(5) y
C1 O1 Sc1 124.82(14) ?
C3 O3 Sc1 120.61(12) ?
C7 O6 Sc1 123.73(12) ?
C9 O7 Sc1 125.16(13) ?
C4 N1 C2 110.64(16) ?
C4 N1 C5 110.08(15) ?
C2 N1 C5 111.25(17) ?
C4 N1 Sc1 107.53(11) ?
C2 N1 Sc1 104.57(11) ?
C5 N1 Sc1 112.60(11) ?
C8 N2 C10 110.83(16) ?
C8 N2 C6 109.88(15) ?
C10 N2 C6 111.30(16) ?
C8 N2 Sc1 107.38(11) ?
C10 N2 Sc1 105.91(11) ?
C6 N2 Sc1 111.42(11) ?
O2 C1 O1 125.2(2) ?
O2 C1 C2 119.9(2) ?
O1 C1 C2 114.91(18) ?
N1 C2 C1 112.06(17) ?
O4 C3 O3 124.79(19) ?
O4 C3 C4 117.79(18) ?
O3 C3 C4 117.40(17) ?
N1 C4 C3 110.40(15) ?
N1 C5 C6 111.09(15) ?
N2 C6 C5 110.43(16) ?
O5 C7 O6 124.82(19) ?
O5 C7 C8 119.12(18) ?
O6 C7 C8 116.05(16) ?
N2 C8 C7 110.90(15) ?
O8 C9 O7 124.65(19) ?
O8 C9 C10 120.07(18) ?
O7 C9 C10 115.28(17) ?
N2 C10 C9 111.66(16) ?

loop_
_geom_bond_atom_site_label_1
_geom_bond_atom_site_label_2
_geom_bond_site_symmetry_2
_geom_bond_distance
_geom_bond_publ_flag
Sc1 O1 . 2.1434(15) y
Sc1 O7 . 2.1440(15) y
Sc1 O6 . 2.1464(14) y
Sc1 O3 . 2.1665(14) y
Sc1 O10 . 2.2514(14) y
Sc1 O9 . 2.2848(15) y
Sc1 N2 . 2.4568(16) y
Sc1 N1 . 2.4582(16) y
O1 C1 . 1.279(3) ?
O2 C1 . 1.224(3) ?
O3 C3 . 1.272(2) ?
O4 C3 . 1.242(2) ?
O5 C7 . 1.238(2) ?
O6 C7 . 1.285(2) ?
O7 C9 . 1.277(2) ?
O8 C9 . 1.239(2) ?
N1 C4 . 1.471(2) ?
N1 C2 . 1.474(3) ?
N1 C5 . 1.485(2) ?
N2 C8 . 1.472(2) ?
N2 C10 . 1.481(3) ?
N2 C6 . 1.484(3) ?
C1 C2 . 1.520(3) ?
C3 C4 . 1.519(3) ?
C5 C6 . 1.513(3) ?
C7 C8 . 1.512(3) ?
C9 C10 . 1.522(3) ?

loop_
_geom_hbond_atom_site_label_D
_geom_hbond_atom_site_label_H
_geom_hbond_atom_site_label_A
_geom_hbond_site_symmetry_A
_geom_hbond_distance_DH
_geom_hbond_distance_HA
_geom_hbond_distance_DA
_geom_hbond_angle_DHA
O9 H13 O6 2_655 0.92 1.92 2.830(2) 173
O9 H14 O2 2_645 0.95 1.75 2.689(3) 171
O10 H15 O4 3_655 0.94 1.75 2.667(2) 164
O10 H16 O1 2_645 0.94 1.82 2.749(2) 166
O13 H22 O12 3_655 0.94 1.91 2.844(3) 173
O13 H21 O4 3_655 0.93 2.00 2.877(3) 156
O12 H20 O8 . 0.95 1.86 2.801(3) 175
O12 H19 O11 3 0.94 1.91 2.847(3) 177
O11 H18 O13 2_655 0.94 1.88 2.815(3) 175
O11 H17 O8 1_565 0.94 1.95 2.870(3) 165
N3 H23 O5 2_655 0.85 2.13 2.958(3) 165
N3 H24 O7 1_565 0.87 2.18 3.018(2) 161
N3 H24 O10 1_565 0.87 2.37 2.924(2) 122
N3 H26 O3 3_665 0.86 2.24 2.990(3) 145
N3 H25 O12 1_565 0.86 2.35 3.083(3) 144
